data_4518906
loop_
_publ_author_name
'Saint-Denis, Tyler G.'
'Lam, Nelson Y. S.'
'Chekshin, Nikita'
'Richardson, Paul F.'
'Chen, Jason S.'
'Elleraas, Jeff'
'Hesp, Kevin D.'
'Schmitt, Daniel C.'
'Lian, Yajing'
'Huh, Chan Woo'
'Yu, Jin-Quan'

_publ_section_title
;
 Mechanistic Study of Enantioselective Pd-Catalyzed C(sp3)--H Activation
 of Thioethers Involving Two Distinct Stereomodels
;
_journal_name_full 'ACS Catalysis'
_journal_page_first 9738
_journal_page_last 9753
_journal_paper_doi 10.1021/acscatal.1c02808
_journal_year 2021
_chemical_formula_moiety 'C64 H96 O8 Pd4 S4'
_chemical_formula_sum 'C64 H96 O8 Pd4 S4'
_chemical_formula_weight 1547.24
_space_group_crystal_system triclinic
_space_group_IT_number 2
_space_group_name_Hall '-P 1'
_space_group_name_H-M_alt 'P -1'
_atom_sites_solution_hydrogens geom
_atom_sites_solution_primary dual
_audit_creation_date 2020-07-27
_audit_creation_method
;
Olex2 1.2-beta
(compiled 2018.05.29 svn.r3508 for OlexSys, GUI svn.r5506)
;
_cell_angle_alpha 95.3590(10)
_cell_angle_beta 97.3220(10)
_cell_angle_gamma 110.0590(10)
_cell_formula_units_Z 1
_cell_length_a 10.4226(5)
_cell_length_b 10.7688(6)
_cell_length_c 16.5741(9)
_cell_measurement_reflns_used 9808
_cell_measurement_temperature 100(2)
_cell_measurement_theta_max 26.39
_cell_measurement_theta_min 2.23
_cell_volume 1714.30(16)
_computing_cell_refinement 'SAINT v8.38A (Bruker, 2017)'
_computing_data_collection 'APEX3 v2017.3-0 (Bruker, 2017)'
_computing_data_reduction 'SAINT v8.38A (Bruker, 2017)'
_computing_molecular_graphics 'Olex2 (Dolomanov et al., 2009)'
_computing_publication_material 'Olex2 (Dolomanov et al., 2009)'
_computing_structure_refinement 'XL (Sheldrick, 2008)'
_computing_structure_solution 'ShelXT (Sheldrick, 2015)'
_diffrn_ambient_temperature 100.0
_diffrn_detector 'Bruker APEX-II CCD'
_diffrn_detector_area_resol_mean 8.258
_diffrn_detector_type 'CCD Area Detector'
_diffrn_measured_fraction_theta_full 1.000
_diffrn_measured_fraction_theta_max 1.000
_diffrn_measurement_device 'Kappa Four-Circle Diffractometer'
_diffrn_measurement_device_type 'Bruker APEX II Ultra'
_diffrn_measurement_method '\w and \f scans'
_diffrn_radiation_monochromator 'Double Bounce Multilayer Mirrors'
_diffrn_radiation_probe x-ray
_diffrn_radiation_type MoK\a
_diffrn_radiation_wavelength 0.71073
_diffrn_reflns_av_R_equivalents 0.0268
_diffrn_reflns_av_unetI/netI 0.0209
_diffrn_reflns_Laue_measured_fraction_full 1.000
_diffrn_reflns_Laue_measured_fraction_max 1.000
_diffrn_reflns_limit_h_max 13
_diffrn_reflns_limit_h_min -13
_diffrn_reflns_limit_k_max 13
_diffrn_reflns_limit_k_min -13
_diffrn_reflns_limit_l_max 20
_diffrn_reflns_limit_l_min -20
_diffrn_reflns_number 32116
_diffrn_reflns_point_group_measured_fraction_full 1.000
_diffrn_reflns_point_group_measured_fraction_max 1.000
_diffrn_reflns_theta_full 25.242
_diffrn_reflns_theta_max 26.369
_diffrn_reflns_theta_min 1.252
_diffrn_source 'Micro Focus Rotating Anode'
_diffrn_source_type 'Bruker TXS'
_diffrn_standards_number 0
_exptl_absorpt_coefficient_mu 1.203
_exptl_absorpt_correction_T_max 0.4910
_exptl_absorpt_correction_T_min 0.4554
_exptl_absorpt_correction_type multi-scan
_exptl_absorpt_process_details
'SADABS-2016/2 (Bruker,2016/2) was used for absorption correction. wR2(int) was 0.0749 before and 0.0361 after correction. The Ratio of minimum to maximum transmission is 0.9277. The \l/2 correction factor is Not present.'
_exptl_crystal_colour red
_exptl_crystal_colour_primary red
_exptl_crystal_density_diffrn 1.499
_exptl_crystal_description block
_exptl_crystal_F_000 792
_exptl_crystal_size_max 0.175
_exptl_crystal_size_mid 0.12
_exptl_crystal_size_min 0.1
_refine_diff_density_max 1.248
_refine_diff_density_min -0.591
_refine_diff_density_rms 0.074
_refine_ls_extinction_method none
_refine_ls_goodness_of_fit_ref 1.041
_refine_ls_hydrogen_treatment constr
_refine_ls_matrix_type full
_refine_ls_number_parameters 375
_refine_ls_number_reflns 7001
_refine_ls_number_restraints 18
_refine_ls_restrained_S_all 1.057
_refine_ls_R_factor_all 0.0250
_refine_ls_R_factor_gt 0.0216
_refine_ls_shift/su_max 0.003
_refine_ls_shift/su_mean 0.000
_refine_ls_structure_factor_coef Fsqd
_refine_ls_weighting_details 'w=1/[\s^2^(Fo^2^)+(0.0272P)^2^+1.7451P] where P=(Fo^2^+2Fc^2^)/3'
_refine_ls_weighting_scheme calc
_refine_ls_wR_factor_gt 0.0541
_refine_ls_wR_factor_ref 0.0567
_reflns_Friedel_coverage 0.000
_reflns_number_gt 6399
_reflns_number_total 7001
_reflns_threshold_expression 'I > 2\s(I)'
_cod_data_source_file cs1c02808_si_005.cif
_cod_data_source_block yu130
_cod_depositor_comments
;
The following automatic conversions were performed:

data item '_diffrn_radiation_probe' value 'X-ray' was changed to
'x-ray' in accordance with the
/home/data/users/saulius/crontab/automatic-downloads/rss-feeds/ACS/lib/dictionaries/cif_core.dic
dictionary named 'cif_core.dic' version 2.4.2 last updated on
2011-04-26.

Automatic conversion script
Id: cif_fix_values 7556 2019-12-06 15:28:31Z antanas 
;
_cod_original_cell_volume 1714.29(16)
_cod_database_code 4518906
_shelx_shelxl_version_number 2016/6
_shelx_space_group_comment
;
The symmetry employed for this shelxl refinement is uniquely defined
by the following loop, which should always be used as a source of
symmetry information in preference to the above space-group names.
They are only intended as comments.
;
_shelx_estimated_absorpt_t_max 0.889
_shelx_estimated_absorpt_t_min 0.817
_olex2_refinement_description
;
1. Fixed Uiso
 At 1.2 times of:
  All C(H) groups
 At 1.5 times of:
  All C(H,H,H) groups
2. Uiso/Uaniso restraints and constraints
Uanis(C28) \\sim Ueq, Uanis(C27) \\sim Ueq, Uanis(C26) \\sim Ueq: with sigma of
0.003 and sigma for terminal atoms of 0.006
3.a Aromatic/amide H refined with riding coordinates:
 C6(H6), C8(H8), C10(H10), C20(H20), C22(H22), C24(H24)
3.b Idealised Me refined as rotating group:
 C2(H2A,H2B,H2C), C4(H4A,H4B,H4C), C12(H12A,H12B,H12C), C13(H13A,H13B,H13C),
 C14(H14A,H14B,H14C), C16(H16A,H16B,H16C), C17(H17A,H17B,H17C), C18(H18A,H18B,
 H18C), C26(H26A,H26B,H26C), C27(H27A,H27B,H27C), C28(H28A,H28B,H28C), C30(H30A,
 H30B,H30C), C31(H31A,H31B,H31C), C32(H32A,H32B,H32C)
;
_olex2_submission_special_instructions 'No special instructions were received'

loop_
_space_group_symop_operation_xyz
'x, y, z'
'-x, -y, -z'

loop_
_atom_site_label
_atom_site_type_symbol
_atom_site_fract_x
_atom_site_fract_y
_atom_site_fract_z
_atom_site_U_iso_or_equiv
_atom_site_adp_type
_atom_site_occupancy
_atom_site_site_symmetry_order
_atom_site_calc_flag
_atom_site_refinement_flags_posn
_atom_site_refinement_flags_adp
_atom_site_refinement_flags_occupancy
_atom_site_disorder_assembly
_atom_site_disorder_group
Pd1 Pd 0.63407(2) 0.45358(2) 0.59226(2) 0.01173(5) Uani 1 1 d . . . . .
Pd2 Pd 0.49155(2) 0.30583(2) 0.43489(2) 0.01110(5) Uani 1 1 d . . . . .
S1 S 0.47322(5) 0.52404(5) 0.64191(3) 0.01265(10) Uani 1 1 d . . . . .
S2 S 0.29173(5) 0.33956(5) 0.44608(3) 0.01231(10) Uani 1 1 d . . . . .
O1 O 0.55432(16) 0.26927(14) 0.63017(9) 0.0189(3) Uani 1 1 d . . . . .
O2 O 0.44435(15) 0.15220(14) 0.50562(9) 0.0167(3) Uani 1 1 d . . . . .
O3 O 0.79249(15) 0.40460(15) 0.55220(9) 0.0183(3) Uani 1 1 d . . . . .
O4 O 0.68237(15) 0.29244(14) 0.42619(9) 0.0169(3) Uani 1 1 d . . . . .
C1 C 0.4820(2) 0.1630(2) 0.58215(13) 0.0156(4) Uani 1 1 d . . . . .
C2 C 0.4374(3) 0.0370(2) 0.62026(14) 0.0237(5) Uani 1 1 d . . . . .
H2A H 0.346046 -0.022934 0.590990 0.036 Uiso 1 1 calc GR . . . .
H2B H 0.432128 0.059112 0.678177 0.036 Uiso 1 1 calc GR . . . .
H2C H 0.504795 -0.007205 0.616488 0.036 Uiso 1 1 calc GR . . . .
C3 C 0.7861(2) 0.3394(2) 0.48315(13) 0.0155(4) Uani 1 1 d . . . . .
C4 C 0.9160(2) 0.3176(2) 0.46692(15) 0.0232(5) Uani 1 1 d . . . . .
H4A H 0.967431 0.387309 0.436862 0.035 Uiso 1 1 calc GR . . . .
H4B H 0.891430 0.229779 0.433994 0.035 Uiso 1 1 calc GR . . . .
H4C H 0.973758 0.321629 0.519301 0.035 Uiso 1 1 calc GR . . . .
C5 C 0.5629(2) 0.5943(2) 0.74423(12) 0.0138(4) Uani 1 1 d . . . . .
C6 C 0.5946(2) 0.5101(2) 0.79521(12) 0.0161(4) Uani 1 1 d . . . . .
H6 H 0.569982 0.417969 0.775080 0.019 Uiso 1 1 calc R . . . .
C7 C 0.6627(2) 0.5604(2) 0.87627(13) 0.0178(4) Uani 1 1 d . . . . .
C8 C 0.6959(2) 0.6961(2) 0.90316(13) 0.0169(4) Uani 1 1 d . . . . .
H8 H 0.742274 0.731584 0.958010 0.020 Uiso 1 1 calc R . . . .
C9 C 0.6637(2) 0.7823(2) 0.85268(12) 0.0143(4) Uani 1 1 d . . . . .
C10 C 0.5968(2) 0.7292(2) 0.77255(12) 0.0137(4) Uani 1 1 d . . . . .
H10 H 0.574004 0.785344 0.736820 0.016 Uiso 1 1 calc R . . . .
C11 C 0.7005(3) 0.4660(2) 0.93104(14) 0.0236(5) Uani 1 1 d . . . . .
C12 C 0.7965(3) 0.4070(2) 0.89180(15) 0.0256(5) Uani 1 1 d . . . . .
H12A H 0.751128 0.361084 0.836200 0.038 Uiso 1 1 calc GR . . . .
H12B H 0.816185 0.343135 0.925196 0.038 Uiso 1 1 calc GR . . . .
H12C H 0.883375 0.478998 0.888929 0.038 Uiso 1 1 calc GR . . . .
C13 C 0.5688(3) 0.3518(3) 0.93937(18) 0.0368(6) Uani 1 1 d . . . . .
H13A H 0.507512 0.388387 0.965395 0.055 Uiso 1 1 calc GR . . . .
H13B H 0.593386 0.290891 0.973314 0.055 Uiso 1 1 calc GR . . . .
H13C H 0.521150 0.303028 0.884731 0.055 Uiso 1 1 calc GR . . . .
C14 C 0.7764(3) 0.5388(3) 1.01709(15) 0.0399(7) Uani 1 1 d . . . . .
H14A H 0.861964 0.611069 1.012374 0.060 Uiso 1 1 calc GR . . . .
H14B H 0.799065 0.475540 1.049800 0.060 Uiso 1 1 calc GR . . . .
H14C H 0.716644 0.576263 1.044085 0.060 Uiso 1 1 calc GR . . . .
C15 C 0.7064(2) 0.9312(2) 0.88545(13) 0.0169(4) Uani 1 1 d . . . . .
C16 C 0.8647(2) 0.9923(2) 0.90979(15) 0.0255(5) Uani 1 1 d . . . . .
H16A H 0.895076 0.946160 0.952339 0.038 Uiso 1 1 calc GR . . . .
H16B H 0.892606 1.087366 0.931121 0.038 Uiso 1 1 calc GR . . . .
H16C H 0.907486 0.982227 0.861455 0.038 Uiso 1 1 calc GR . . . .
C17 C 0.6386(2) 0.9474(2) 0.96080(14) 0.0237(5) Uani 1 1 d . . . . .
H17A H 0.537627 0.905463 0.945444 0.035 Uiso 1 1 calc GR . . . .
H17B H 0.663626 1.042678 0.980659 0.035 Uiso 1 1 calc GR . . . .
H17C H 0.671270 0.904409 1.004398 0.035 Uiso 1 1 calc GR . . . .
C18 C 0.6620(2) 1.0082(2) 0.82112(14) 0.0221(5) Uani 1 1 d . . . . .
H18A H 0.705761 1.000572 0.772865 0.033 Uiso 1 1 calc GR . . . .
H18B H 0.690960 1.102581 0.844543 0.033 Uiso 1 1 calc GR . . . .
H18C H 0.561020 0.970859 0.804747 0.033 Uiso 1 1 calc GR . . . .
C19 C 0.1583(2) 0.2316(2) 0.36608(12) 0.0129(4) Uani 1 1 d . . . . .
C20 C 0.1170(2) 0.0940(2) 0.36596(13) 0.0168(4) Uani 1 1 d . . . . .
H20 H 0.168523 0.058873 0.402721 0.020 Uiso 1 1 calc R . . . .
C21 C -0.0006(2) 0.0078(2) 0.31162(13) 0.0187(4) Uani 1 1 d . . . . .
C22 C -0.0740(2) 0.0646(2) 0.25992(13) 0.0183(4) Uani 1 1 d . . . . .
H22 H -0.154385 0.006859 0.223056 0.022 Uiso 1 1 calc R . . . .
C23 C -0.0351(2) 0.2020(2) 0.25980(12) 0.0147(4) Uani 1 1 d . . . . .
C24 C 0.0847(2) 0.2855(2) 0.31276(12) 0.0138(4) Uani 1 1 d . . . . .
H24 H 0.116189 0.379366 0.312461 0.017 Uiso 1 1 calc R . . . .
C25 C -0.0519(3) -0.1437(2) 0.31466(15) 0.0272(5) Uani 1 1 d . . . . .
C26 C -0.1168(3) -0.1681(3) 0.39234(19) 0.0370(6) Uani 1 1 d . U . . .
H26A H -0.045363 -0.125435 0.441060 0.056 Uiso 1 1 calc GR . . . .
H26B H -0.156701 -0.264474 0.393697 0.056 Uiso 1 1 calc GR . . . .
H26C H -0.189877 -0.130153 0.391949 0.056 Uiso 1 1 calc GR . . . .
C27 C 0.0669(3) -0.1952(3) 0.3181(2) 0.0418(7) Uani 1 1 d . U . . .
H27A H 0.106511 -0.182740 0.267558 0.063 Uiso 1 1 calc GR . . . .
H27B H 0.032418 -0.290510 0.323219 0.063 Uiso 1 1 calc GR . . . .
H27C H 0.138439 -0.145739 0.365616 0.063 Uiso 1 1 calc GR . . . .
C28 C -0.1678(4) -0.2226(3) 0.2419(2) 0.0657(11) Uani 1 1 d . U . . .
H28A H -0.243819 -0.188394 0.240891 0.099 Uiso 1 1 calc GR . . . .
H28B H -0.202365 -0.317399 0.248194 0.099 Uiso 1 1 calc GR . . . .
H28C H -0.131194 -0.212142 0.190365 0.099 Uiso 1 1 calc GR . . . .
C29 C -0.1219(2) 0.2586(2) 0.20269(13) 0.0192(4) Uani 1 1 d . . . . .
C30 C -0.2767(2) 0.1859(3) 0.20205(17) 0.0317(6) Uani 1 1 d . . . . .
H30A H -0.330353 0.227686 0.168673 0.048 Uiso 1 1 calc GR . . . .
H30B H -0.295588 0.191739 0.258440 0.048 Uiso 1 1 calc GR . . . .
H30C H -0.303396 0.091846 0.178610 0.048 Uiso 1 1 calc GR . . . .
C31 C -0.0891(3) 0.4080(2) 0.23014(14) 0.0252(5) Uani 1 1 d . . . . .
H31A H -0.105645 0.421509 0.286633 0.038 Uiso 1 1 calc GR . . . .
H31B H -0.148964 0.439567 0.193539 0.038 Uiso 1 1 calc GR . . . .
H31C H 0.008190 0.458245 0.227772 0.038 Uiso 1 1 calc GR . . . .
C32 C -0.0895(3) 0.2377(2) 0.11582(14) 0.0251(5) Uani 1 1 d . . . . .
H32A H 0.009439 0.284878 0.116256 0.038 Uiso 1 1 calc GR . . . .
H32B H -0.143990 0.272837 0.077925 0.038 Uiso 1 1 calc GR . . . .
H32C H -0.113449 0.142031 0.097763 0.038 Uiso 1 1 calc GR . . . .

loop_
_atom_site_aniso_label
_atom_site_aniso_U_11
_atom_site_aniso_U_22
_atom_site_aniso_U_33
_atom_site_aniso_U_23
_atom_site_aniso_U_13
_atom_site_aniso_U_12
Pd1 0.01452(8) 0.00886(8) 0.01050(8) -0.00078(6) -0.00091(6) 0.00421(6)
Pd2 0.01277(8) 0.00928(8) 0.00991(8) -0.00014(5) -0.00119(6) 0.00379(6)
S1 0.0149(2) 0.0104(2) 0.0106(2) -0.00011(18) 0.00001(18) 0.00312(19)
S2 0.0132(2) 0.0109(2) 0.0110(2) 0.00019(18) -0.00082(18) 0.00341(18)
O1 0.0274(8) 0.0112(7) 0.0168(7) 0.0016(6) 0.0010(6) 0.0065(6)
O2 0.0217(8) 0.0121(7) 0.0151(7) 0.0024(6) 0.0003(6) 0.0056(6)
O3 0.0185(7) 0.0183(7) 0.0189(8) -0.0004(6) 0.0008(6) 0.0092(6)
O4 0.0168(7) 0.0177(7) 0.0171(7) 0.0002(6) 0.0018(6) 0.0083(6)
C1 0.0178(10) 0.0126(9) 0.0195(11) 0.0029(8) 0.0049(8) 0.0086(8)
C2 0.0358(13) 0.0140(10) 0.0245(12) 0.0076(9) 0.0088(10) 0.0105(10)
C3 0.0164(10) 0.0113(9) 0.0199(11) 0.0058(8) 0.0033(8) 0.0054(8)
C4 0.0199(11) 0.0264(12) 0.0266(12) 0.0025(9) 0.0048(9) 0.0128(10)
C5 0.0156(10) 0.0139(9) 0.0111(9) -0.0001(7) 0.0015(8) 0.0051(8)
C6 0.0225(11) 0.0122(9) 0.0150(10) 0.0023(8) 0.0042(8) 0.0077(8)
C7 0.0249(11) 0.0199(11) 0.0130(10) 0.0057(8) 0.0039(8) 0.0123(9)
C8 0.0205(10) 0.0200(11) 0.0106(9) -0.0002(8) 0.0003(8) 0.0092(9)
C9 0.0138(9) 0.0154(10) 0.0145(10) 0.0005(8) 0.0019(8) 0.0070(8)
C10 0.0149(9) 0.0135(9) 0.0137(10) 0.0019(8) 0.0017(8) 0.0066(8)
C11 0.0365(13) 0.0227(11) 0.0173(11) 0.0074(9) 0.0039(10) 0.0167(10)
C12 0.0330(13) 0.0212(11) 0.0283(13) 0.0085(10) 0.0031(10) 0.0165(10)
C13 0.0431(16) 0.0384(15) 0.0403(15) 0.0265(13) 0.0163(13) 0.0203(13)
C14 0.070(2) 0.0410(15) 0.0194(12) 0.0058(11) -0.0036(13) 0.0367(15)
C15 0.0165(10) 0.0154(10) 0.0162(10) -0.0032(8) -0.0015(8) 0.0055(8)
C16 0.0196(11) 0.0210(11) 0.0298(13) -0.0068(9) -0.0022(10) 0.0047(9)
C17 0.0273(12) 0.0210(11) 0.0217(11) -0.0044(9) 0.0050(9) 0.0091(10)
C18 0.0268(12) 0.0123(10) 0.0241(12) -0.0001(9) -0.0012(9) 0.0058(9)
C19 0.0130(9) 0.0128(9) 0.0106(9) -0.0009(7) 0.0014(7) 0.0026(8)
C20 0.0221(11) 0.0144(10) 0.0146(10) 0.0042(8) 0.0013(8) 0.0074(9)
C21 0.0236(11) 0.0118(10) 0.0159(10) 0.0010(8) 0.0020(9) 0.0011(8)
C22 0.0162(10) 0.0172(10) 0.0150(10) -0.0023(8) -0.0008(8) 0.0001(8)
C23 0.0155(10) 0.0168(10) 0.0120(9) 0.0002(8) 0.0013(8) 0.0068(8)
C24 0.0147(9) 0.0114(9) 0.0145(10) 0.0009(8) 0.0023(8) 0.0040(8)
C25 0.0351(13) 0.0113(10) 0.0253(12) 0.0034(9) -0.0039(10) -0.0010(10)
C26 0.0297(13) 0.0290(13) 0.0602(18) 0.0226(13) 0.0194(13) 0.0120(11)
C27 0.0548(17) 0.0161(11) 0.0640(19) 0.0091(12) 0.0365(15) 0.0145(12)
C28 0.092(3) 0.0185(13) 0.057(2) 0.0025(13) -0.0276(19) -0.0024(15)
C29 0.0191(11) 0.0211(11) 0.0165(10) -0.0003(8) -0.0036(8) 0.0093(9)
C30 0.0185(11) 0.0397(15) 0.0363(14) 0.0059(12) -0.0035(10) 0.0125(11)
C31 0.0339(13) 0.0250(12) 0.0197(11) -0.0001(9) -0.0068(10) 0.0191(11)
C32 0.0337(13) 0.0259(12) 0.0173(11) 0.0011(9) -0.0027(10) 0.0156(10)

loop_
_atom_type_symbol
_atom_type_description
_atom_type_scat_dispersion_real
_atom_type_scat_dispersion_imag
_atom_type_scat_source
C C 0.0033 0.0016 'International Tables Vol C Tables 4.2.6.8 and 6.1.1.4'
H H 0.0000 0.0000 'International Tables Vol C Tables 4.2.6.8 and 6.1.1.4'
O O 0.0106 0.0060 'International Tables Vol C Tables 4.2.6.8 and 6.1.1.4'
Pd Pd -0.9988 1.0072 'International Tables Vol C Tables 4.2.6.8 and 6.1.1.4'
S S 0.1246 0.1234 'International Tables Vol C Tables 4.2.6.8 and 6.1.1.4'

loop_
_geom_angle_atom_site_label_1
_geom_angle_atom_site_label_2
_geom_angle_atom_site_label_3
_geom_angle
_geom_angle_site_symmetry_1
_geom_angle_site_symmetry_3
_geom_angle_publ_flag
S1 Pd1 Pd2 103.230(14) . . ?
S1 Pd1 S2 83.256(18) . 2_666 ?
S2 Pd1 Pd2 97.910(14) 2_666 . ?
O1 Pd1 Pd2 82.77(4) . . ?
O1 Pd1 S1 92.33(4) . . ?
O1 Pd1 S2 175.58(4) . 2_666 ?
O3 Pd1 Pd2 80.76(4) . . ?
O3 Pd1 S1 175.18(4) . . ?
O3 Pd1 S2 93.57(4) . 2_666 ?
O3 Pd1 O1 90.86(6) . . ?
S1 Pd2 Pd1 100.000(14) 2_666 . ?
S2 Pd2 Pd1 94.792(14) . . ?
S2 Pd2 S1 83.400(18) . 2_666 ?
O2 Pd2 Pd1 80.52(4) . . ?
O2 Pd2 S1 175.45(4) . 2_666 ?
O2 Pd2 S2 92.05(4) . . ?
O4 Pd2 Pd1 82.60(4) . . ?
O4 Pd2 S1 92.98(4) . 2_666 ?
O4 Pd2 S2 175.13(4) . . ?
O4 Pd2 O2 91.57(6) . . ?
Pd1 S1 Pd2 93.577(18) . 2_666 ?
C5 S1 Pd1 99.65(7) . . ?
C5 S1 Pd2 107.70(7) . 2_666 ?
Pd2 S2 Pd1 94.146(19) . 2_666 ?
C19 S2 Pd1 107.62(7) . 2_666 ?
C19 S2 Pd2 109.07(7) . . ?
C1 O1 Pd1 123.89(14) . . ?
C1 O2 Pd2 126.28(13) . . ?
C3 O3 Pd1 126.13(14) . . ?
C3 O4 Pd2 123.83(13) . . ?
O1 C1 C2 116.50(19) . . ?
O2 C1 O1 126.51(19) . . ?
O2 C1 C2 116.99(18) . . ?
C1 C2 H2A 109.5 . . ?
C1 C2 H2B 109.5 . . ?
C1 C2 H2C 109.5 . . ?
H2A C2 H2B 109.5 . . ?
H2A C2 H2C 109.5 . . ?
H2B C2 H2C 109.5 . . ?
O3 C3 C4 116.72(19) . . ?
O4 C3 O3 126.62(19) . . ?
O4 C3 C4 116.66(19) . . ?
C3 C4 H4A 109.5 . . ?
C3 C4 H4B 109.5 . . ?
C3 C4 H4C 109.5 . . ?
H4A C4 H4B 109.5 . . ?
H4A C4 H4C 109.5 . . ?
H4B C4 H4C 109.5 . . ?
C6 C5 S1 118.22(15) . . ?
C6 C5 C10 120.95(19) . . ?
C10 C5 S1 120.82(16) . . ?
C5 C6 H6 119.9 . . ?
C5 C6 C7 120.13(19) . . ?
C7 C6 H6 119.9 . . ?
C6 C7 C11 119.28(19) . . ?
C8 C7 C6 117.83(19) . . ?
C8 C7 C11 122.88(19) . . ?
C7 C8 H8 118.6 . . ?
C7 C8 C9 122.73(19) . . ?
C9 C8 H8 118.6 . . ?
C8 C9 C15 120.09(18) . . ?
C10 C9 C8 117.95(19) . . ?
C10 C9 C15 121.94(18) . . ?
C5 C10 H10 119.8 . . ?
C9 C10 C5 120.41(19) . . ?
C9 C10 H10 119.8 . . ?
C12 C11 C7 109.65(18) . . ?
C13 C11 C7 109.7(2) . . ?
C13 C11 C12 108.8(2) . . ?
C13 C11 C14 108.9(2) . . ?
C14 C11 C7 112.02(19) . . ?
C14 C11 C12 107.7(2) . . ?
C11 C12 H12A 109.5 . . ?
C11 C12 H12B 109.5 . . ?
C11 C12 H12C 109.5 . . ?
H12A C12 H12B 109.5 . . ?
H12A C12 H12C 109.5 . . ?
H12B C12 H12C 109.5 . . ?
C11 C13 H13A 109.5 . . ?
C11 C13 H13B 109.5 . . ?
C11 C13 H13C 109.5 . . ?
H13A C13 H13B 109.5 . . ?
H13A C13 H13C 109.5 . . ?
H13B C13 H13C 109.5 . . ?
C11 C14 H14A 109.5 . . ?
C11 C14 H14B 109.5 . . ?
C11 C14 H14C 109.5 . . ?
H14A C14 H14B 109.5 . . ?
H14A C14 H14C 109.5 . . ?
H14B C14 H14C 109.5 . . ?
C9 C15 C16 109.04(17) . . ?
C9 C15 C17 109.56(17) . . ?
C16 C15 C17 109.75(18) . . ?
C18 C15 C9 112.12(17) . . ?
C18 C15 C16 108.13(19) . . ?
C18 C15 C17 108.20(18) . . ?
C15 C16 H16A 109.5 . . ?
C15 C16 H16B 109.5 . . ?
C15 C16 H16C 109.5 . . ?
H16A C16 H16B 109.5 . . ?
H16A C16 H16C 109.5 . . ?
H16B C16 H16C 109.5 . . ?
C15 C17 H17A 109.5 . . ?
C15 C17 H17B 109.5 . . ?
C15 C17 H17C 109.5 . . ?
H17A C17 H17B 109.5 . . ?
H17A C17 H17C 109.5 . . ?
H17B C17 H17C 109.5 . . ?
C15 C18 H18A 109.5 . . ?
C15 C18 H18B 109.5 . . ?
C15 C18 H18C 109.5 . . ?
H18A C18 H18B 109.5 . . ?
H18A C18 H18C 109.5 . . ?
H18B C18 H18C 109.5 . . ?
C20 C19 S2 118.61(16) . . ?
C24 C19 S2 119.57(15) . . ?
C24 C19 C20 121.16(18) . . ?
C19 C20 H20 120.1 . . ?
C19 C20 C21 119.90(19) . . ?
C21 C20 H20 120.1 . . ?
C20 C21 C25 120.2(2) . . ?
C22 C21 C20 117.80(19) . . ?
C22 C21 C25 121.86(19) . . ?
C21 C22 H22 118.4 . . ?
C23 C22 C21 123.10(19) . . ?
C23 C22 H22 118.4 . . ?
C22 C23 C29 120.67(18) . . ?
C24 C23 C22 117.95(19) . . ?
C24 C23 C29 121.38(18) . . ?
C19 C24 C23 120.03(18) . . ?
C19 C24 H24 120.0 . . ?
C23 C24 H24 120.0 . . ?
C26 C25 C21 107.7(2) . . ?
C26 C25 C28 106.0(2) . . ?
C27 C25 C21 111.2(2) . . ?
C27 C25 C26 109.2(2) . . ?
C27 C25 C28 110.6(3) . . ?
C28 C25 C21 111.9(2) . . ?
C25 C26 H26A 109.5 . . ?
C25 C26 H26B 109.5 . . ?
C25 C26 H26C 109.5 . . ?
H26A C26 H26B 109.5 . . ?
H26A C26 H26C 109.5 . . ?
H26B C26 H26C 109.5 . . ?
C25 C27 H27A 109.5 . . ?
C25 C27 H27B 109.5 . . ?
C25 C27 H27C 109.5 . . ?
H27A C27 H27B 109.5 . . ?
H27A C27 H27C 109.5 . . ?
H27B C27 H27C 109.5 . . ?
C25 C28 H28A 109.5 . . ?
C25 C28 H28B 109.5 . . ?
C25 C28 H28C 109.5 . . ?
H28A C28 H28B 109.5 . . ?
H28A C28 H28C 109.5 . . ?
H28B C28 H28C 109.5 . . ?
C23 C29 C31 111.90(17) . . ?
C30 C29 C23 110.51(19) . . ?
C30 C29 C31 107.41(19) . . ?
C30 C29 C32 109.58(19) . . ?
C32 C29 C23 107.76(17) . . ?
C32 C29 C31 109.67(19) . . ?
C29 C30 H30A 109.5 . . ?
C29 C30 H30B 109.5 . . ?
C29 C30 H30C 109.5 . . ?
H30A C30 H30B 109.5 . . ?
H30A C30 H30C 109.5 . . ?
H30B C30 H30C 109.5 . . ?
C29 C31 H31A 109.5 . . ?
C29 C31 H31B 109.5 . . ?
C29 C31 H31C 109.5 . . ?
H31A C31 H31B 109.5 . . ?
H31A C31 H31C 109.5 . . ?
H31B C31 H31C 109.5 . . ?
C29 C32 H32A 109.5 . . ?
C29 C32 H32B 109.5 . . ?
C29 C32 H32C 109.5 . . ?
H32A C32 H32B 109.5 . . ?
H32A C32 H32C 109.5 . . ?
H32B C32 H32C 109.5 . . ?

loop_
_geom_bond_atom_site_label_1
_geom_bond_atom_site_label_2
_geom_bond_distance
_geom_bond_site_symmetry_2
_geom_bond_publ_flag
Pd1 Pd2 2.8560(2) . ?
Pd1 S1 2.2740(5) . ?
Pd1 S2 2.2742(5) 2_666 ?
Pd1 O1 2.0639(14) . ?
Pd1 O3 2.0632(14) . ?
Pd2 S1 2.2815(5) 2_666 ?
Pd2 S2 2.2602(5) . ?
Pd2 O2 2.0746(14) . ?
Pd2 O4 2.0647(14) . ?
S1 C5 1.787(2) . ?
S2 C19 1.782(2) . ?
O1 C1 1.264(3) . ?
O2 C1 1.261(3) . ?
O3 C3 1.267(3) . ?
O4 C3 1.262(3) . ?
C1 C2 1.502(3) . ?
C2 H2A 0.9800 . ?
C2 H2B 0.9800 . ?
C2 H2C 0.9800 . ?
C3 C4 1.503(3) . ?
C4 H4A 0.9800 . ?
C4 H4B 0.9800 . ?
C4 H4C 0.9800 . ?
C5 C6 1.387(3) . ?
C5 C10 1.390(3) . ?
C6 H6 0.9500 . ?
C6 C7 1.400(3) . ?
C7 C8 1.395(3) . ?
C7 C11 1.539(3) . ?
C8 H8 0.9500 . ?
C8 C9 1.400(3) . ?
C9 C10 1.388(3) . ?
C9 C15 1.534(3) . ?
C10 H10 0.9500 . ?
C11 C12 1.534(3) . ?
C11 C13 1.528(4) . ?
C11 C14 1.534(3) . ?
C12 H12A 0.9800 . ?
C12 H12B 0.9800 . ?
C12 H12C 0.9800 . ?
C13 H13A 0.9800 . ?
C13 H13B 0.9800 . ?
C13 H13C 0.9800 . ?
C14 H14A 0.9800 . ?
C14 H14B 0.9800 . ?
C14 H14C 0.9800 . ?
C15 C16 1.534(3) . ?
C15 C17 1.536(3) . ?
C15 C18 1.530(3) . ?
C16 H16A 0.9800 . ?
C16 H16B 0.9800 . ?
C16 H16C 0.9800 . ?
C17 H17A 0.9800 . ?
C17 H17B 0.9800 . ?
C17 H17C 0.9800 . ?
C18 H18A 0.9800 . ?
C18 H18B 0.9800 . ?
C18 H18C 0.9800 . ?
C19 C20 1.393(3) . ?
C19 C24 1.391(3) . ?
C20 H20 0.9500 . ?
C20 C21 1.399(3) . ?
C21 C22 1.395(3) . ?
C21 C25 1.540(3) . ?
C22 H22 0.9500 . ?
C22 C23 1.394(3) . ?
C23 C24 1.393(3) . ?
C23 C29 1.534(3) . ?
C24 H24 0.9500 . ?
C25 C26 1.532(4) . ?
C25 C27 1.517(4) . ?
C25 C28 1.539(4) . ?
C26 H26A 0.9800 . ?
C26 H26B 0.9800 . ?
C26 H26C 0.9800 . ?
C27 H27A 0.9800 . ?
C27 H27B 0.9800 . ?
C27 H27C 0.9800 . ?
C28 H28A 0.9800 . ?
C28 H28B 0.9800 . ?
C28 H28C 0.9800 . ?
C29 C30 1.532(3) . ?
C29 C31 1.536(3) . ?
C29 C32 1.534(3) . ?
C30 H30A 0.9800 . ?
C30 H30B 0.9800 . ?
C30 H30C 0.9800 . ?
C31 H31A 0.9800 . ?
C31 H31B 0.9800 . ?
C31 H31C 0.9800 . ?
C32 H32A 0.9800 . ?
C32 H32B 0.9800 . ?
C32 H32C 0.9800 . ?
